data_8107097
loop_
_publ_author_name
'Barakat, Assem'
'Ghabbour, Hazem A.'
'Al-Majid, Abdullah Mohammed'
'Islam, Mohammad Shahidul'
'Shaik, Mohammed Rafi'

_publ_section_title
;
 Crystal structure of diethylammonium
 1,3-dimethyl-2,4,6-trioxohexahydropyrimidin-5-ide, C10H19N3O3
;
_journal_issue 4
_journal_name_full 'Zeitschrift f\"ur Kristallographie - New Crystal Structures'
_journal_page_first 1063
_journal_page_last 1064
_journal_paper_doi 10.1515/ncrs-2016-0051
_journal_volume 231
_journal_year 2016
_chemical_formula_sum 'C10 H19 N3 O3'
_chemical_formula_weight 229.28
_space_group_IT_number 14
_space_group_name_Hall '-P 2yn'
_space_group_name_H-M_alt 'P 1 21/n 1'
_symmetry_cell_setting monoclinic
_symmetry_space_group_name_H-M 'P 1 21/n 1'
_atom_sites_solution_hydrogens geom
_atom_sites_solution_primary direct
_atom_sites_solution_secondary difmap
_cell_angle_alpha 90.00
_cell_angle_beta 95.2720(10)
_cell_angle_gamma 90.00
_cell_formula_units_Z 4
_cell_length_a 4.4714(2)
_cell_length_b 17.8690(7)
_cell_length_c 14.6323(6)
_cell_measurement_reflns_used 9467
_cell_measurement_temperature 100(2)
_cell_measurement_theta_max 33.04
_cell_measurement_theta_min 2.28
_cell_volume 1164.17(8)
_computing_cell_refinement 'Bruker SAINT'
_computing_data_collection 'Bruker APEX2'
_computing_data_reduction 'Bruker SAINT'
_computing_molecular_graphics 'Bruker SHELXTL'
_computing_publication_material 'Bruker SHELXTL'
_computing_structure_refinement 'SHELXL-2014 (Sheldrick 2014)'
_computing_structure_solution 'SHELXS-97 (Sheldrick 2008)'
_diffrn_ambient_temperature 100(2)
_diffrn_measured_fraction_theta_full 0.997
_diffrn_measured_fraction_theta_max 0.997
_diffrn_measurement_device_type 'Bruker APEX-II D8 venture'
_diffrn_measurement_method '\f and \w scans'
_diffrn_radiation_monochromator graphite
_diffrn_radiation_source 'fine-focus micro tube'
_diffrn_radiation_type MoK\a
_diffrn_radiation_wavelength 0.71073
_diffrn_reflns_av_R_equivalents 0.0552
_diffrn_reflns_av_sigmaI/netI 0.0517
_diffrn_reflns_limit_h_max 6
_diffrn_reflns_limit_h_min -6
_diffrn_reflns_limit_k_max 27
_diffrn_reflns_limit_k_min -27
_diffrn_reflns_limit_l_max 21
_diffrn_reflns_limit_l_min -22
_diffrn_reflns_number 25648
_diffrn_reflns_theta_full 33.17
_diffrn_reflns_theta_max 33.17
_diffrn_reflns_theta_min 2.67
_diffrn_standards_decay_% .
_diffrn_standards_interval_count .
_diffrn_standards_interval_time .
_diffrn_standards_number 0
_exptl_absorpt_coefficient_mu 0.097
_exptl_absorpt_correction_T_max 0.9848
_exptl_absorpt_correction_T_min 0.9483
_exptl_absorpt_correction_type multi-scan
_exptl_absorpt_process_details SADABS_Bruker_2014
_exptl_crystal_colour pink
_exptl_crystal_density_diffrn 1.308
_exptl_crystal_density_method 'not measured'
_exptl_crystal_description block
_exptl_crystal_F_000 496
_exptl_crystal_size_max 0.55
_exptl_crystal_size_mid 0.41
_exptl_crystal_size_min 0.16
_refine_diff_density_max 0.379
_refine_diff_density_min -0.342
_refine_diff_density_rms 0.065
_refine_ls_extinction_method none
_refine_ls_goodness_of_fit_ref 0.921
_refine_ls_hydrogen_treatment mixed
_refine_ls_matrix_type full
_refine_ls_number_parameters 157
_refine_ls_number_reflns 4436
_refine_ls_number_restraints 0
_refine_ls_restrained_S_all 0.921
_refine_ls_R_factor_all 0.0853
_refine_ls_R_factor_gt 0.0518
_refine_ls_shift/su_max 0.000
_refine_ls_shift/su_mean 0.000
_refine_ls_structure_factor_coef Fsqd
_refine_ls_weighting_details 'calc w=1/[\s^2^(Fo^2^)+(0.0731P)^2^+0.5388P] where P=(Fo^2^+2Fc^2^)/3'
_refine_ls_weighting_scheme calc
_refine_ls_wR_factor_gt 0.1211
_refine_ls_wR_factor_ref 0.1370
_reflns_number_gt 3160
_reflns_number_total 4436
_reflns_threshold_expression >2sigma(I)
_cod_data_source_file suppl_ncrs-2016-0051_suppl.cif
_cod_data_source_block a_a
_cod_original_sg_symbol_H-M P2(1)/n
_cod_database_code 8107097

loop_
_symmetry_equiv_pos_as_xyz
'x, y, z'
'-x+1/2, y+1/2, -z+1/2'
'-x, -y, -z'
'x-1/2, -y-1/2, z-1/2'

loop_
_atom_site_label
_atom_site_type_symbol
_atom_site_fract_x
_atom_site_fract_y
_atom_site_fract_z
_atom_site_U_iso_or_equiv
_atom_site_adp_type
_atom_site_occupancy
_atom_site_symmetry_multiplicity
_atom_site_calc_flag
_atom_site_refinement_flags
_atom_site_disorder_assembly
_atom_site_disorder_group
O1 O 0.5693(2) 0.63954(5) 0.55115(6) 0.01686(18) Uani 1 1 d . . .
O2 O 1.01732(19) 0.65228(5) 0.85558(6) 0.01701(19) Uani 1 1 d . . .
O3 O 0.3361(2) 0.47036(5) 0.76703(6) 0.0207(2) Uani 1 1 d . . .
N1 N 0.6862(2) 0.55934(5) 0.80938(6) 0.01324(19) Uani 1 1 d . . .
N2 N 0.4494(2) 0.55573(5) 0.65952(6) 0.01191(18) Uani 1 1 d . . .
N3 N 0.2275(2) 0.74202(6) 0.45099(7) 0.01223(19) Uani 1 1 d . . .
C1 C 0.6092(2) 0.61877(6) 0.63375(8) 0.0120(2) Uani 1 1 d . . .
C2 C 0.8023(3) 0.65257(6) 0.70195(8) 0.0137(2) Uani 1 1 d . . .
H2A H 0.9080 0.6964 0.6872 0.016 Uiso 1 1 calc R . .
C3 C 0.8456(2) 0.62417(6) 0.79107(8) 0.0121(2) Uani 1 1 d . . .
C4 C 0.7332(4) 0.52439(8) 0.89953(9) 0.0250(3) Uani 1 1 d . . .
H4A H 0.7562 0.4702 0.8923 0.038 Uiso 1 1 calc R . .
H4B H 0.5599 0.5345 0.9341 0.038 Uiso 1 1 calc R . .
H4C H 0.9149 0.5450 0.9328 0.038 Uiso 1 1 calc R . .
C5 C 0.4807(2) 0.52529(6) 0.74650(8) 0.0130(2) Uani 1 1 d . . .
C6 C 0.2295(3) 0.52080(7) 0.59247(9) 0.0170(2) Uani 1 1 d . . .
H6A H 0.0643 0.5001 0.6241 0.025 Uiso 1 1 calc R . .
H6B H 0.3264 0.4805 0.5606 0.025 Uiso 1 1 calc R . .
H6C H 0.1506 0.5584 0.5478 0.025 Uiso 1 1 calc R . .
C7 C 0.2712(3) 0.82170(7) 0.58976(9) 0.0209(3) Uani 1 1 d . . .
H7A H 0.1579 0.8534 0.6290 0.031 Uiso 1 1 calc R . .
H7B H 0.4233 0.8519 0.5627 0.031 Uiso 1 1 calc R . .
H7C H 0.3699 0.7814 0.6266 0.031 Uiso 1 1 calc R . .
C8 C 0.0587(3) 0.78828(7) 0.51393(8) 0.0159(2) Uani 1 1 d . . .
H8A H -0.0921 0.7567 0.5411 0.019 Uiso 1 1 calc R . .
H8B H -0.0490 0.8289 0.4787 0.019 Uiso 1 1 calc R . .
C9 C 0.0283(3) 0.69953(7) 0.38160(8) 0.0158(2) Uani 1 1 d . . .
H9A H -0.0979 0.7351 0.3431 0.019 Uiso 1 1 calc R . .
H9B H -0.1066 0.6665 0.4134 0.019 Uiso 1 1 calc R . .
C10 C 0.2127(3) 0.65281(7) 0.32121(9) 0.0188(2) Uani 1 1 d . . .
H10A H 0.0782 0.6232 0.2787 0.028 Uiso 1 1 calc R . .
H10B H 0.3439 0.6192 0.3596 0.028 Uiso 1 1 calc R . .
H10C H 0.3353 0.6858 0.2863 0.028 Uiso 1 1 calc R . .
H2N3 H 0.345(3) 0.7742(9) 0.4209(10) 0.016(4) Uiso 1 1 d . . .
H1N3 H 0.347(4) 0.7072(10) 0.4851(12) 0.030(5) Uiso 1 1 d . . .

loop_
_atom_site_aniso_label
_atom_site_aniso_U_11
_atom_site_aniso_U_22
_atom_site_aniso_U_33
_atom_site_aniso_U_23
_atom_site_aniso_U_13
_atom_site_aniso_U_12
O1 0.0218(4) 0.0171(4) 0.0112(4) 0.0034(3) -0.0011(3) 0.0027(3)
O2 0.0158(4) 0.0197(4) 0.0148(4) -0.0058(3) -0.0029(3) 0.0002(3)
O3 0.0243(4) 0.0171(4) 0.0211(5) 0.0024(3) 0.0037(3) -0.0073(3)
N1 0.0170(4) 0.0133(4) 0.0090(4) 0.0014(3) -0.0008(3) -0.0009(3)
N2 0.0116(4) 0.0121(4) 0.0116(4) -0.0006(3) -0.0013(3) -0.0005(3)
N3 0.0112(4) 0.0134(4) 0.0119(4) 0.0017(3) 0.0000(3) -0.0005(3)
C1 0.0132(5) 0.0104(5) 0.0123(5) 0.0009(4) 0.0009(4) 0.0028(4)
C2 0.0163(5) 0.0114(5) 0.0134(5) 0.0002(4) 0.0006(4) -0.0029(4)
C3 0.0109(4) 0.0123(5) 0.0131(5) -0.0024(4) 0.0013(4) 0.0018(4)
C4 0.0415(8) 0.0213(6) 0.0112(5) 0.0053(5) -0.0034(5) -0.0040(5)
C5 0.0135(5) 0.0126(5) 0.0129(5) -0.0006(4) 0.0013(4) 0.0009(4)
C6 0.0154(5) 0.0175(5) 0.0170(5) -0.0036(4) -0.0041(4) -0.0006(4)
C7 0.0224(6) 0.0212(6) 0.0188(6) -0.0044(5) 0.0001(5) 0.0028(5)
C8 0.0145(5) 0.0183(5) 0.0150(5) 0.0001(4) 0.0018(4) 0.0023(4)
C9 0.0137(5) 0.0177(5) 0.0151(5) -0.0006(4) -0.0030(4) -0.0026(4)
C10 0.0201(6) 0.0189(6) 0.0168(6) -0.0038(4) -0.0013(4) -0.0021(4)

loop_
_atom_type_symbol
_atom_type_description
_atom_type_scat_dispersion_real
_atom_type_scat_dispersion_imag
_atom_type_scat_source
C C 0.0033 0.0016 'International Tables Vol C Tables 4.2.6.8 and 6.1.1.4'
H H 0.0000 0.0000 'International Tables Vol C Tables 4.2.6.8 and 6.1.1.4'
N N 0.0061 0.0033 'International Tables Vol C Tables 4.2.6.8 and 6.1.1.4'
O O 0.0106 0.0060 'International Tables Vol C Tables 4.2.6.8 and 6.1.1.4'

loop_
_geom_angle_atom_site_label_1
_geom_angle_atom_site_label_2
_geom_angle_atom_site_label_3
_geom_angle
_geom_angle_site_symmetry_1
_geom_angle_site_symmetry_3
C5 N1 C3 123.85(10) . .
C5 N1 C4 116.50(10) . .
C3 N1 C4 119.65(10) . .
C5 N2 C1 123.59(9) . .
C5 N2 C6 117.09(9) . .
C1 N2 C6 119.30(9) . .
C8 N3 C9 113.37(9) . .
C8 N3 H2N3 107.1(9) . .
C9 N3 H2N3 108.9(9) . .
C8 N3 H1N3 109.6(11) . .
C9 N3 H1N3 107.5(11) . .
H2N3 N3 H1N3 110.4(14) . .
O1 C1 C2 125.56(10) . .
O1 C1 N2 117.56(10) . .
C2 C1 N2 116.87(10) . .
C1 C2 C3 122.28(10) . .
C1 C2 H2A 118.9 . .
C3 C2 H2A 118.9 . .
O2 C3 C2 125.11(11) . .
O2 C3 N1 118.10(10) . .
C2 C3 N1 116.78(10) . .
N1 C4 H4A 109.5 . .
N1 C4 H4B 109.5 . .
H4A C4 H4B 109.5 . .
N1 C4 H4C 109.5 . .
H4A C4 H4C 109.5 . .
H4B C4 H4C 109.5 . .
O3 C5 N2 122.00(11) . .
O3 C5 N1 121.50(10) . .
N2 C5 N1 116.49(10) . .
N2 C6 H6A 109.5 . .
N2 C6 H6B 109.5 . .
H6A C6 H6B 109.5 . .
N2 C6 H6C 109.5 . .
H6A C6 H6C 109.5 . .
H6B C6 H6C 109.5 . .
C8 C7 H7A 109.5 . .
C8 C7 H7B 109.5 . .
H7A C7 H7B 109.5 . .
C8 C7 H7C 109.5 . .
H7A C7 H7C 109.5 . .
H7B C7 H7C 109.5 . .
N3 C8 C7 110.56(9) . .
N3 C8 H8A 109.5 . .
C7 C8 H8A 109.5 . .
N3 C8 H8B 109.5 . .
C7 C8 H8B 109.5 . .
H8A C8 H8B 108.1 . .
N3 C9 C10 110.73(9) . .
N3 C9 H9A 109.5 . .
C10 C9 H9A 109.5 . .
N3 C9 H9B 109.5 . .
C10 C9 H9B 109.5 . .
H9A C9 H9B 108.1 . .
C9 C10 H10A 109.5 . .
C9 C10 H10B 109.5 . .
H10A C10 H10B 109.5 . .
C9 C10 H10C 109.5 . .
H10A C10 H10C 109.5 . .
H10B C10 H10C 109.5 . .

loop_
_geom_bond_atom_site_label_1
_geom_bond_atom_site_label_2
_geom_bond_distance
_geom_bond_site_symmetry_2
O1 C1 1.2612(14) .
O2 C3 1.2647(14) .
O3 C5 1.2277(14) .
N1 C5 1.3804(15) .
N1 C3 1.3989(15) .
N1 C4 1.4572(16) .
N2 C5 1.3793(15) .
N2 C1 1.4040(14) .
N2 C6 1.4634(14) .
N3 C8 1.4930(15) .
N3 C9 1.4948(15) .
N3 H2N3 0.919(16) .
N3 H1N3 0.934(19) .
C1 C2 1.3957(16) .
C2 C3 1.3962(16) .
C2 H2A 0.9500 .
C4 H4A 0.9800 .
C4 H4B 0.9800 .
C4 H4C 0.9800 .
C6 H6A 0.9800 .
C6 H6B 0.9800 .
C6 H6C 0.9800 .
C7 C8 1.5156(18) .
C7 H7A 0.9800 .
C7 H7B 0.9800 .
C7 H7C 0.9800 .
C8 H8A 0.9900 .
C8 H8B 0.9900 .
C9 C10 1.5138(17) .
C9 H9A 0.9900 .
C9 H9B 0.9900 .
C10 H10A 0.9800 .
C10 H10B 0.9800 .
C10 H10C 0.9800 .

loop_
_geom_torsion_atom_site_label_1
_geom_torsion_atom_site_label_2
_geom_torsion_atom_site_label_3
_geom_torsion_atom_site_label_4
_geom_torsion
_geom_torsion_site_symmetry_1
_geom_torsion_site_symmetry_2
_geom_torsion_site_symmetry_3
_geom_torsion_site_symmetry_4
C5 N2 C1 O1 177.35(10) . . . .
C6 N2 C1 O1 -4.63(15) . . . .
C5 N2 C1 C2 -1.86(16) . . . .
C6 N2 C1 C2 176.17(10) . . . .
O1 C1 C2 C3 -176.84(11) . . . .
N2 C1 C2 C3 2.30(16) . . . .
C1 C2 C3 O2 179.98(11) . . . .
C1 C2 C3 N1 0.27(16) . . . .
C5 N1 C3 O2 176.64(10) . . . .
C4 N1 C3 O2 -3.05(16) . . . .
C5 N1 C3 C2 -3.63(16) . . . .
C4 N1 C3 C2 176.68(11) . . . .
C1 N2 C5 O3 179.53(11) . . . .
C6 N2 C5 O3 1.46(16) . . . .
C1 N2 C5 N1 -1.17(16) . . . .
C6 N2 C5 N1 -179.24(9) . . . .
C3 N1 C5 O3 -176.65(10) . . . .
C4 N1 C5 O3 3.04(17) . . . .
C3 N1 C5 N2 4.05(16) . . . .
C4 N1 C5 N2 -176.26(10) . . . .
C9 N3 C8 C7 172.67(10) . . . .
C8 N3 C9 C10 -178.97(10) . . . .
